data_2007263
loop_
_publ_author_name
'V.K. Ganesh'
S.Banumathi
D.Velmurugan
'N. Ramasubbu'
V.T.Ramakrishnan

_publ_section_title 9-(4-Methoxyphenyl)-10-phenyl-3,4,6,7,9,10-hexahydro-1,8(2<i>H</i>,5<i>H</i>)-acridinedione
_journal_issue 5
_journal_name_full 'Acta Crystallographica Section C'
_journal_page_first 633
_journal_page_last 635
_journal_paper_doi 10.1107/S0108270197017009
_journal_volume 54
_journal_year 1998
_chemical_formula_sum 'C26 H25 N O3'
_chemical_formula_weight 399.47
_chemical_name_systematic
;
 ?
;
_space_group_IT_number 14
_symmetry_cell_setting monoclinic
_symmetry_space_group_name_Hall '-P 2yn'
_symmetry_space_group_name_H-M 'P 1 21/n 1'
_audit_creation_method SHELXL
_cell_angle_alpha 90.00
_cell_angle_beta 92.49(2)
_cell_angle_gamma 90.00
_cell_formula_units_Z 4
_cell_length_a 8.6696(7)
_cell_length_b 11.1396(7)
_cell_length_c 21.1975(7)
_cell_measurement_reflns_used 23
_cell_measurement_temperature 293(2)
_cell_measurement_theta_max 18
_cell_measurement_theta_min 8
_cell_volume 2045.2(2)
_computing_cell_refinement 'CAD-4 Software'
_computing_data_collection 'CAD-4 Software (Enraf-Nonius, 1989)'
_computing_data_reduction 'CAD-4 Software'
_computing_molecular_graphics 'ORTEP (Johnson, 1976), PLUTO (Motherwell & Clegg, 1978)'
_computing_publication_material SHELXL93
_computing_structure_refinement 'SHELXL93 (Sheldrick, 1993)'
_computing_structure_solution 'SHELXS86 (Sheldrick, 1990)'
_diffrn_ambient_temperature 293(2)
_diffrn_measurement_device 'Enraf Nonius CAD4'
_diffrn_measurement_method \w/2\q
_diffrn_radiation_monochromator graphite
_diffrn_radiation_source 'fine-focus sealed tube'
_diffrn_radiation_type CuK\a
_diffrn_radiation_wavelength 1.5418
_diffrn_reflns_av_R_equivalents 0.0148
_diffrn_reflns_av_sigmaI/netI 0.0264
_diffrn_reflns_limit_h_max 10
_diffrn_reflns_limit_h_min 0
_diffrn_reflns_limit_k_max 13
_diffrn_reflns_limit_k_min 0
_diffrn_reflns_limit_l_max 25
_diffrn_reflns_limit_l_min -25
_diffrn_reflns_number 4153
_diffrn_reflns_theta_max 69.93
_diffrn_reflns_theta_min 4.18
_diffrn_standards_decay_% <0.3
_diffrn_standards_interval_count 200
_diffrn_standards_number 3
_exptl_absorpt_coefficient_mu 0.631
_exptl_absorpt_correction_type none
_exptl_crystal_colour 'Pale yellow'
_exptl_crystal_density_diffrn 1.291
_exptl_crystal_description Neede
_exptl_crystal_F_000 848
_exptl_crystal_size_max 0.32
_exptl_crystal_size_mid 0.14
_exptl_crystal_size_min 0.10
_refine_diff_density_max 0.275
_refine_diff_density_min -0.171
_refine_ls_extinction_coef 0.0014(4)
_refine_ls_extinction_method SHELXL93_(Sheldrick,_1993)
_refine_ls_goodness_of_fit_all 0.610
_refine_ls_goodness_of_fit_obs 0.612
_refine_ls_hydrogen_treatment 'H atoms refined isotropically'
_refine_ls_matrix_type fullcycle
_refine_ls_number_parameters 372
_refine_ls_number_reflns 3884
_refine_ls_number_restraints 0
_refine_ls_restrained_S_all 0.610
_refine_ls_restrained_S_obs 0.612
_refine_ls_R_factor_all 0.0722
_refine_ls_R_factor_obs .0511
_refine_ls_shift/esd_max 0.029
_refine_ls_shift/esd_mean 0.006
_refine_ls_structure_factor_coef Fsqd
_refine_ls_weighting_details 'w =1/[\s^2^(Fo^2^)+(0.1626P)^2^+2.7584P] where P=(Fo^2^+2Fc^2^)/3'
_refine_ls_weighting_scheme calc
_refine_ls_wR_factor_all 0.1762
_refine_ls_wR_factor_obs .1522
_reflns_number_observed 2961
_reflns_number_total 3884
_reflns_observed_criterion >2sigma(I)
_cod_data_source_file pt1052.cif
_cod_data_source_block ACRI4
_cod_depositor_comments
;
The following automatic conversions were performed:

'_geom_torsion_publ_flag' value 'YES' changed to 'yes' according to
/home/saulius/struct/CIF-dictionaries/cif_core.dic dictionary named
'cif_core.dic' version 2.4.1 from 2010-06-29 (20 times).

Automatic conversion script
Id: cif_fix_values 1715 2011-07-08 13:25:40Z adriana 

The following automatic conversions were performed:

'_refine_ls_weighting_scheme' value 'calc w
=1/[\s^2^(Fo^2^)+(0.1626P)^2^+2.7584P] where P=(Fo^2^+2Fc^2^)/3' was
changed to 'calc'. New tag '_refine_ls_weighting_details' was
created. The value of the new tag was set to 'w
=1/[\s^2^(Fo^2^)+(0.1626P)^2^+2.7584P] where P=(Fo^2^+2Fc^2^)/3'.

Automatic conversion script
Id: cif_fix_values 3143 2015-03-26 13:38:13Z robertas 
;
_cod_original_sg_symbol_H-M 'P 21/n'
_cod_database_code 2007263

loop_
_symmetry_equiv_pos_as_xyz
'x, y, z'
'-x+1/2, y+1/2, -z+1/2'
'-x, -y, -z'
'x-1/2, -y-1/2, z-1/2'

loop_
_atom_site_aniso_label
_atom_site_aniso_U_11
_atom_site_aniso_U_22
_atom_site_aniso_U_33
_atom_site_aniso_U_12
_atom_site_aniso_U_13
_atom_site_aniso_U_23
N1 .0407(8) .0372(8) .0442(9) .0052(7) -.0015(7) -.0012(7)
C2 .0402(10) .0422(10) .0367(9) -.0005(8) .0011(7) .0036(8)
C3 .0555(12) .0486(12) .0500(12) -.0029(10) -.0041(9) -.0053(9)
C4 .0588(14) .071(2) .0591(14) -.0114(12) -.0110(11) -.0021(12)
C5 .0464(12) .083(2) .0520(12) .0042(11) -.0071(10) .0041(12)
C6 .0418(10) .0590(13) .0441(11) .0074(9) .0048(8) .0110(9)
O6' .0609(10) .0715(11) .0706(11) .0262(9) -.0029(8) .0105(9)
C7 .0391(10) .0438(10) .0401(9) .0036(8) .0023(8) .0064(8)
C8 .0430(10) .0349(9) .0461(10) .0033(8) .0036(8) .0030(8)
C9 .0429(10) .0413(10) .0418(10) -.0018(8) .0045(8) .0010(8)
C10 .0582(13) .0476(12) .0611(13) -.0102(10) .0072(10) -.0006(10)
O10' .0806(12) .0427(9) .115(2) -.0112(9) .0080(11) -.0088(10)
C11 .0540(14) .074(2) .082(2) -.0225(12) .0097(12) -.0192(14)
C12 .0424(12) .087(2) .072(2) -.0053(12) -.0059(11) -.0163(14)
C13 .0376(10) .0646(14) .0631(13) .0035(10) -.0008(9) -.0069(11)
C14 .0402(10) .0427(10) .0388(9) -.0007(8) .0013(8) .0010(8)
C15 .083(2) .064(2) .0557(13) .0264(13) .0180(12) .0041(11)
C16 .121(3) .080(2) .077(2) .049(2) .021(2) -.009(2)
C17 .093(2) .0499(14) .089(2) .0300(14) -.010(2) -.0087(14)
C18 .078(2) .0469(14) .090(2) .0084(12) -.0064(15) .0124(13)
C19 .0664(14) .0495(13) .0621(14) .0091(11) .0091(11) .0098(11)
C20 .0481(11) .0401(11) .0459(10) .0083(8) -.0019(8) -.0018(8)
C21 .0388(9) .0360(10) .0446(10) .0034(7) -.0010(8) .0006(8)
C22 .0553(12) .0338(10) .0534(12) .0074(8) .0079(9) -.0008(8)
C23 .0564(12) .0426(11) .0510(12) .0032(9) .0054(9) .0024(9)
C24 .0501(11) .0504(12) .0431(10) .0001(9) .0042(9) -.0050(9)
O24' .0861(12) .0639(11) .0554(10) -.0061(9) .0236(9) -.0081(8)
C25 .0682(14) .0438(11) .0527(12) .0044(10) .0081(10) -.0094(9)
C26 .0580(13) .0368(10) .0559(12) .0015(9) .0044(10) -.0023(9)
C27 .096(2) .075(2) .066(2) -.003(2) .0287(15) .0068(14)

loop_
_atom_site_label
_atom_site_fract_x
_atom_site_fract_y
_atom_site_fract_z
_atom_site_U_iso_or_equiv
_atom_site_thermal_displace_type
_atom_site_calc_flag
_atom_site_refinement_flags
_atom_site_occupancy
_atom_site_disorder_group
_atom_site_type_symbol
N1 .6512(2) .34541(14) .11347(8) .0408(4) Uani d . 1 . N
C2 .5052(2) .3697(2) .08636(9) .0397(4) Uani d . 1 . C
C3 .4377(3) .2784(2) .04063(10) .0516(5) Uani d . 1 . C
C4 .2661(3) .2971(2) .02789(12) .0634(6) Uani d . 1 . C
C5 .2273(3) .4255(3) .01468(11) .0608(6) Uani d . 1 . C
C6 .2909(2) .5084(2) .06475(10) .0482(5) Uani d . 1 . C
O6' .2277(2) .6049(2) .07441(8) .0678(5) Uani d . 1 . O
C7 .4318(2) .4735(2) .10008(9) .0410(4) Uani d . 1 . C
C8 .4975(2) .5598(2) .14925(9) .0413(4) Uani d . 1 . C
C9 .6701(2) .5430(2) .15595(9) .0419(4) Uani d . 1 . C
C10 .7636(3) .6470(2) .17471(11) .0555(6) Uani d . 1 . C
O10' .7038(2) .7449(2) .18433(11) .0793(6) Uani d . 1 . O
C11 .9357(3) .6313(3) .17984(14) .0698(7) Uani d . 1 . C
C12 .9798(3) .5057(3) .19966(13) .0673(7) Uani d . 1 . C
C13 .9067(2) .4131(2) .15565(11) .0552(6) Uani d . 1 . C
C14 .7371(2) .4372(2) .14281(9) .0406(4) Uani d . 1 . C
C15 .8082(3) .2071(2) .05425(12) .0670(7) Uani d . 1 . C
C16 .8755(4) .0956(3) .04811(15) .0920(11) Uani d . 1 . C
C17 .8547(4) .0081(2) .0930(2) .0776(8) Uani d . 1 . C
C18 .7691(3) .0303(2) .1437(2) .0719(8) Uani d . 1 . C
C19 .7006(3) .1420(2) .15023(12) .0591(6) Uani d . 1 . C
C20 .7204(2) .2287(2) .10551(10) .0448(5) Uani d . 1 . C
C21 .4224(2) .5478(2) .21265(9) .0398(4) Uani d . 1 . C
C22 .4004(3) .4378(2) .24074(10) .0473(5) Uani d . 1 . C
C23 .3294(3) .4265(2) .29792(10) .0499(5) Uani d . 1 . C
C24 .2776(2) .5281(2) .32771(10) .0478(5) Uani d . 1 . C
O24' .2030(2) .5279(2) .38333(8) .0679(5) Uani d . 1 . O
C25 .3034(3) .6399(2) .30135(11) .0548(6) Uani d . 1 . C
C26 .3757(3) .6488(2) .24480(11) .0502(5) Uani d . 1 . C
C27 .1355(4) .4185(3) .40223(14) .0783(8) Uani d . 1 . C
H31 .458(3) .197(3) .0567(13) .063(7) Uiso d . 1 . H
H32 .490(4) .292(3) .0011(16) .081(9) Uiso d . 1 . H
H41 .201(4) .272(3) .0674(15) .082(9) Uiso d . 1 . H
H42 .227(3) .244(3) -.0094(15) .074(9) Uiso d . 1 . H
H51 .113(3) .437(2) .0094(13) .065(8) Uiso d . 1 . H
H52 .284(4) .453(3) -.0243(15) .094(10) Uiso d . 1 . H
H81 .474(3) .639(2) .1355(11) .046(6) Uiso d . 1 . H
H111 .976(3) .699(3) .2099(14) .075(8) Uiso d . 1 . H
H112 .980(3) .647(3) .1357(14) .068(8) Uiso d . 1 . H
H121 1.094(4) .495(3) .1997(15) .078(9) Uiso d . 1 . H
H122 .943(4) .486(3) .2432(14) .071(9) Uiso d . 1 . H
H131 .918(4) .332(3) .1733(15) .082(9) Uiso d . 1 . H
H132 .956(4) .418(3) .1152(15) .087(10) Uiso d . 1 . H
H151 .825(4) .271(3) .0232(15) .078(9) Uiso d . 1 . H
H161 .931(5) .079(4) .0144(19) .124(13) Uiso d . 1 . H
H171 .899(4) -.068(3) .0862(17) .104(11) Uiso d . 1 . H
H181 .754(4) -.034(3) .1734(16) .098(11) Uiso d . 1 . H
H191 .639(3) .161(3) .1882(13) .070(8) Uiso d . 1 . H
H221 .439(4) .366(3) .2220(15) .081(9) Uiso d . 1 . H
H231 .323(3) .346(3) .3170(14) .071(8) Uiso d . 1 . H
H251 .271(3) .713(3) .3248(14) .078(9) Uiso d . 1 . H
H261 .387(3) .726(3) .2271(14) .070(8) Uiso d . 1 . H
H271 .077(4) .440(3) .4399(16) .093(10) Uiso d . 1 . H
H272 .075(5) .387(4) .366(2) .124(13) Uiso d . 1 . H
H273 .219(4) .366(3) .4116(14) .079(9) Uiso d . 1 . H

loop_
_atom_type_symbol
_atom_type_description
_atom_type_scat_dispersion_real
_atom_type_scat_dispersion_imag
_atom_type_scat_source
C C 0.0181 0.0091 'International Tables Vol C Tables 4.2.6.8 and 6.1.1.4'
H H 0.0000 0.0000 'International Tables Vol C Tables 4.2.6.8 and 6.1.1.4'
N N 0.0311 0.0180 'International Tables Vol C Tables 4.2.6.8 and 6.1.1.4'
O O 0.0492 0.0322 'International Tables Vol C Tables 4.2.6.8 and 6.1.1.4'

loop_
_geom_angle_atom_site_label_1
_geom_angle_atom_site_label_2
_geom_angle_atom_site_label_3
_geom_angle
_geom_angle_publ_flag
C2 N1 C14 119.9(2) no
C2 N1 C20 120.1(2) no
C14 N1 C20 119.7(2) no
C7 C2 N1 120.2(2) no
C7 C2 C3 122.7(2) no
N1 C2 C3 117.1(2) no
C2 C3 C4 111.9(2) no
C2 C3 H31 110.0(16) ?
C4 C3 H31 110.2(15) ?
C2 C3 H32 105.3(19) ?
C4 C3 H32 108.1(18) ?
H31 C3 H32 111.(2) ?
C5 C4 C3 112.1(2) no
C5 C4 H41 106.1(17) ?
C3 C4 H41 111.9(17) ?
C5 C4 H42 109.8(17) ?
C3 C4 H42 110.4(16) ?
H41 C4 H42 106.(2) ?
C4 C5 C6 112.7(2) no
C4 C5 H51 111.0(16) ?
C6 C5 H51 109.4(16) ?
C4 C5 H52 109.0(18) ?
C6 C5 H52 102.3(18) ?
H51 C5 H52 112.(2) ?
O6' C6 C7 121.2(2) no
O6' C6 C5 120.5(2) no
C7 C6 C5 118.3(2) no
C2 C7 C6 120.5(2) no
C2 C7 C8 121.6(2) no
C6 C7 C8 117.8(2) no
C9 C8 C7 109.2(2) no
C9 C8 C21 111.5(2) no
C7 C8 C21 112.9(2) no
C9 C8 H81 109.9(14) ?
C7 C8 H81 108.1(14) ?
C21 C8 H81 105.1(14) ?
C14 C9 C10 120.7(2) no
C14 C9 C8 121.6(2) no
C10 C9 C8 117.7(2) no
O10' C10 C9 121.1(2) no
O10' C10 C11 121.1(2) no
C9 C10 C11 117.8(2) no
C10 C11 C12 111.6(2) no
C10 C11 H111 105.3(16) ?
C12 C11 H111 115.6(16) ?
C10 C11 H112 108.5(15) ?
C12 C11 H112 108.0(15) ?
H111 C11 H112 108.(2) ?
C11 C12 C13 111.6(2) no
C11 C12 H121 110.7(18) ?
C13 C12 H121 107.9(18) ?
C11 C12 H122 111.4(17) ?
C13 C12 H122 106.1(17) ?
H121 C12 H122 109.(2) ?
C14 C13 C12 111.7(2) no
C14 C13 H131 108.4(18) ?
C12 C13 H131 111.2(18) ?
C14 C13 H132 106.9(19) ?
C12 C13 H132 108.6(19) ?
H131 C13 H132 110.(3) ?
C9 C14 N1 120.4(2) no
C9 C14 C13 123.0(2) no
N1 C14 C13 116.6(2) no
C20 C15 C16 118.8(3) no
C20 C15 H151 120.5(18) ?
C16 C15 H151 120.6(18) ?
C15 C16 C17 120.1(3) no
C15 C16 H161 121.(3) ?
C17 C16 H161 119.(3) ?
C18 C17 C16 120.8(3) no
C18 C17 H171 122.(2) ?
C16 C17 H171 118.(2) ?
C17 C18 C19 119.5(3) no
C17 C18 H181 119.(2) ?
C19 C18 H181 122.(2) ?
C20 C19 C18 119.8(3) no
C20 C19 H191 119.4(16) ?
C18 C19 H191 120.7(16) ?
C19 C20 C15 120.9(2) no
C19 C20 N1 119.3(2) no
C15 C20 N1 119.8(2) no
C22 C21 C26 117.4(2) no
C22 C21 C8 122.1(2) no
C26 C21 C8 120.5(2) no
C21 C22 C23 122.2(2) no
C21 C22 H221 120.2(19) ?
C23 C22 H221 117.5(19) ?
C24 C23 C22 119.3(2) no
C24 C23 H231 122.2(17) ?
C22 C23 H231 118.4(17) ?
O24' C24 C23 124.6(2) no
O24' C24 C25 116.0(2) no
C23 C24 C25 119.4(2) no
C24 O24' C27 117.4(2) no
C26 C25 C24 120.1(2) no
C26 C25 H251 121.5(17) ?
C24 C25 H251 118.4(17) ?
C25 C26 C21 121.5(2) no
C25 C26 H261 117.9(18) ?
C21 C26 H261 120.5(18) ?
O24' C27 H271 105.(2) ?
O24' C27 H272 108.(2) ?
H271 C27 H272 116.(3) ?
O24' C27 H273 105.8(19) ?
H271 C27 H273 113.(3) ?
H272 C27 H273 109.(3) ?

loop_
_geom_bond_atom_site_label_1
_geom_bond_atom_site_label_2
_geom_bond_site_symmetry_2
_geom_bond_distance
_geom_bond_publ_flag
N1 C2 . 1.394(3) yes
N1 C14 . 1.396(3) yes
N1 C20 . 1.444(3) no
C2 C7 . 1.357(3) yes
C2 C3 . 1.505(3) no
C3 C4 . 1.515(3) no
C4 C5 . 1.493(4) no
C5 C6 . 1.494(4) no
C6 O6' . 1.227(3) no
C6 C7 . 1.458(3) no
C7 C8 . 1.511(3) yes
C8 C9 . 1.508(3) yes
C8 C21 . 1.525(3) no
C9 C14 . 1.348(3) yes
C9 C10 . 1.460(3) no
C10 O10' . 1.229(3) no
C10 C11 . 1.501(4) no
C11 C12 . 1.506(4) no
C12 C13 . 1.511(4) no
C13 C14 . 1.508(3) no
C15 C20 . 1.375(3) no
C15 C16 . 1.382(4) no
C16 C17 . 1.379(5) no
C17 C18 . 1.356(5) no
C18 C19 . 1.388(4) no
C19 C20 . 1.370(3) no
C21 C22 . 1.379(3) no
C21 C26 . 1.385(3) no
C22 C23 . 1.389(3) no
C23 C24 . 1.381(3) no
C24 O24' . 1.369(3) no
C24 C25 . 1.387(3) no
O24' C27 . 1.418(4) no
C25 C26 . 1.380(3) no

loop_
_geom_torsion_atom_site_label_1
_geom_torsion_atom_site_label_2
_geom_torsion_atom_site_label_3
_geom_torsion_atom_site_label_4
_geom_torsion
_geom_torsion_publ_flag
C14 N1 C2 C7 -14.6(3) ?
C20 N1 C2 C7 171.9(2) yes
C14 N1 C2 C3 163.5(2) ?
C20 N1 C2 C3 -10.0(3) ?
C7 C2 C3 C4 -17.0(3) yes
N1 C2 C3 C4 164.9(2) ?
C2 C3 C4 C5 46.8(3) yes
C3 C4 C5 C6 -52.9(3) yes
C4 C5 C6 O6' -153.2(2) ?
C4 C5 C6 C7 28.7(3) yes
N1 C2 C7 C6 170.3(2) ?
C3 C2 C7 C6 -7.7(3) yes
N1 C2 C7 C8 -5.9(3) yes
C3 C2 C7 C8 176.0(2) ?
O6' C6 C7 C2 -176.2(2) ?
C5 C6 C7 C2 1.8(3) yes
O6' C6 C7 C8 0.2(3) ?
C5 C6 C7 C8 178.2(2) ?
C2 C7 C8 C9 24.9(3) yes
C6 C7 C8 C9 -151.5(2) ?
C2 C7 C8 C21 -99.7(2) ?
C6 C7 C8 C21 83.9(2) ?
C7 C8 C9 C14 -26.9(3) yes
C21 C8 C9 C14 98.6(2) yes
C7 C8 C9 C10 150.6(2) ?
C21 C8 C9 C10 -84.0(2) ?
C14 C9 C10 O10' 177.1(2) ?
C8 C9 C10 O10' -0.4(4) ?
C14 C9 C10 C11 -1.0(3) yes
C8 C9 C10 C11 -178.5(2) ?
O10' C10 C11 C12 150.5(3) ?
C9 C10 C11 C12 -31.4(3) yes
C10 C11 C12 C13 55.5(3) yes
C11 C12 C13 C14 -47.3(3) yes
C10 C9 C14 N1 -167.6(2) ?
C8 C9 C14 N1 9.8(3) yes
C10 C9 C14 C13 9.5(3) yes
C8 C9 C14 C13 -173.1(2) ?
C2 N1 C14 C9 12.7(3) yes
C20 N1 C14 C9 -173.7(2) yes
C2 N1 C14 C13 -164.5(2) ?
C20 N1 C14 C13 9.0(3) ?
C12 C13 C14 C9 15.3(3) yes
C12 C13 C14 N1 -167.5(2) ?
C20 C15 C16 C17 -0.2(6) ?
C15 C16 C17 C18 -0.3(6) ?
C16 C17 C18 C19 0.5(5) ?
C17 C18 C19 C20 -0.2(5) ?
C18 C19 C20 C15 -0.4(4) ?
C18 C19 C20 N1 -178.7(2) ?
C16 C15 C20 C19 0.6(5) ?
C16 C15 C20 N1 178.9(3) ?
C2 N1 C20 C19 -92.9(3) ?
C14 N1 C20 C19 93.6(3) ?
C2 N1 C20 C15 88.7(3) ?
C14 N1 C20 C15 -84.8(3) ?
C9 C8 C21 C22 -76.0(3) ?
C7 C8 C21 C22 47.3(3) ?
C9 C8 C21 C26 102.9(2) ?
C7 C8 C21 C26 -133.8(2) ?
C26 C21 C22 C23 2.3(3) ?
C8 C21 C22 C23 -178.8(2) ?
C21 C22 C23 C24 0.6(4) ?
C22 C23 C24 O24' 178.4(2) ?
C22 C23 C24 C25 -2.8(4) ?
C23 C24 O24' C27 -18.9(4) ?
C25 C24 O24' C27 162.2(3) ?
O24' C24 C25 C26 -179.0(2) ?
C23 C24 C25 C26 2.1(4) ?
C24 C25 C26 C21 0.8(4) ?
C22 C21 C26 C25 -3.0(3) ?
C8 C21 C26 C25 178.1(2) ?

loop_
_cod_related_entry_id
_cod_related_entry_database
_cod_related_entry_code
1 ChemSpider 336683
